data_7001921
loop_
_publ_author_name
'Mullice, Lucy A.'
'Thorp-Greenwood, Flora L.'
'Laye, Rebecca H.'
'Coogan, Michael P.'
'Kariuki, Benson M.'
'Pope, Simon J.A.'

_publ_section_title
;
 The coordination chemistry of fluorescent pyridinyl-- and
 quinolinyl--phthalimide ligands with the {AuI--PPh3} cationic unit
;
_journal_issue 34
_journal_name_full 'Dalton Transactions'
_journal_page_first 6836
_journal_page_last 6842
_journal_paper_doi 10.1039/b905123f
_journal_year 2009
_chemical_formula_sum 'C15 H12 N2 O2'
_chemical_formula_weight 252.27
_chemical_name_systematic
;
?
;
_space_group_IT_number 2
_symmetry_cell_setting triclinic
_symmetry_space_group_name_Hall '-P 1'
_symmetry_space_group_name_H-M 'P -1'
_atom_sites_solution_hydrogens geom
_atom_sites_solution_primary direct
_atom_sites_solution_secondary difmap
_audit_creation_method SHELXL-97
_cell_angle_alpha 69.049(11)
_cell_angle_beta 87.126(10)
_cell_angle_gamma 82.370(9)
_cell_formula_units_Z 2
_cell_length_a 5.3683(9)
_cell_length_b 10.1138(16)
_cell_length_c 12.1952(19)
_cell_measurement_reflns_used 3208
_cell_measurement_temperature 100(2)
_cell_measurement_theta_max 27.35
_cell_measurement_theta_min 3.47
_cell_volume 612.87(18)
_computing_cell_refinement 'Bruker Apex v2.1'
_computing_data_collection 'Bruker Apex v2.1'
_computing_data_reduction 'Bruker Apex v2.1'
_computing_molecular_graphics 'Bruker SHELXTL'
_computing_publication_material 'Bruker SHELXTL'
_computing_structure_refinement 'Bruker SHELXTL'
_computing_structure_solution 'Bruker SHELXTL'
_diffrn_ambient_temperature 100(2)
_diffrn_measured_fraction_theta_full 0.985
_diffrn_measured_fraction_theta_max 0.985
_diffrn_measurement_device_type 'Bruker Apex 2 Kappa CCD area detector'
_diffrn_measurement_method 'phi and omega scans'
_diffrn_radiation_monochromator graphite
_diffrn_radiation_source 'fine-focus sealed tube'
_diffrn_radiation_type MoK\a
_diffrn_radiation_wavelength 0.71073
_diffrn_reflns_av_R_equivalents 0.0370
_diffrn_reflns_av_sigmaI/netI 0.0363
_diffrn_reflns_limit_h_max 6
_diffrn_reflns_limit_h_min -7
_diffrn_reflns_limit_k_max 11
_diffrn_reflns_limit_k_min -13
_diffrn_reflns_limit_l_max 15
_diffrn_reflns_limit_l_min -15
_diffrn_reflns_number 11451
_diffrn_reflns_theta_full 27.74
_diffrn_reflns_theta_max 27.74
_diffrn_reflns_theta_min 1.79
_exptl_absorpt_coefficient_mu 0.093
_exptl_absorpt_correction_T_max 0.9945
_exptl_absorpt_correction_T_min 0.9772
_exptl_absorpt_correction_type multi-scan
_exptl_absorpt_process_details SADABS
_exptl_crystal_colour colourless
_exptl_crystal_density_diffrn 1.367
_exptl_crystal_density_method 'not measured'
_exptl_crystal_description plate
_exptl_crystal_F_000 264
_exptl_crystal_size_max 0.25
_exptl_crystal_size_mid 0.10
_exptl_crystal_size_min 0.06
_refine_diff_density_max 0.218
_refine_diff_density_min -0.224
_refine_diff_density_rms 0.046
_refine_ls_extinction_method none
_refine_ls_goodness_of_fit_ref 1.010
_refine_ls_hydrogen_treatment constr
_refine_ls_matrix_type full
_refine_ls_number_parameters 184
_refine_ls_number_reflns 2827
_refine_ls_number_restraints 0
_refine_ls_restrained_S_all 1.010
_refine_ls_R_factor_all 0.0638
_refine_ls_R_factor_gt 0.0393
_refine_ls_shift/su_max 0.000
_refine_ls_shift/su_mean 0.000
_refine_ls_structure_factor_coef Fsqd
_refine_ls_weighting_details 'calc w=1/[\s^2^(Fo^2^)+(0.0409P)^2^+0.2547P] where P=(Fo^2^+2Fc^2^)/3'
_refine_ls_weighting_scheme calc
_refine_ls_wR_factor_gt 0.0871
_refine_ls_wR_factor_ref 0.0991
_reflns_number_gt 2080
_reflns_number_total 2827
_reflns_threshold_expression >2sigma(I)
_cod_data_source_file b905123f.txt
_cod_data_source_block irl31_0m
_cod_depositor_comments
;
The following automatic conversions were performed:
'_symmetry_cell_setting' value 'Triclinic' changed to 'triclinic'
according to '/home/saulius/struct/CIF-dictionaries/cif_core.dic'
dictionary named 'cif_core.dic' version 2.4.1 from 2010-06-29.

Automatic conversion script
Id: cif_fix_enum 1527 2010-12-29 10:47:43Z saulius 
;
_cod_original_cell_volume 612.87(17)
_cod_original_sg_symbol_H-M P-1
_cod_database_code 7001921

loop_
_symmetry_equiv_pos_as_xyz
'x, y, z'
'-x, -y, -z'

loop_
_atom_site_label
_atom_site_type_symbol
_atom_site_fract_x
_atom_site_fract_y
_atom_site_fract_z
_atom_site_U_iso_or_equiv
_atom_site_adp_type
_atom_site_occupancy
_atom_site_symmetry_multiplicity
_atom_site_calc_flag
_atom_site_refinement_flags
_atom_site_disorder_assembly
_atom_site_disorder_group
O1 O 1.20714(19) 0.71340(11) 0.48481(9) 0.0230(2) Uani 1 1 d . . .
O2 O 0.52806(19) 0.80833(11) 0.24311(9) 0.0238(3) Uani 1 1 d . . .
N1 N 0.8418(2) 0.78756(13) 0.37432(10) 0.0180(3) Uani 1 1 d . . .
N2 N 0.6327(2) 1.18043(14) 0.19003(11) 0.0231(3) Uani 1 1 d . . .
C1 C 1.0682(3) 0.70024(15) 0.41506(12) 0.0182(3) Uani 1 1 d . . .
C2 C 1.0938(3) 0.59324(15) 0.35557(12) 0.0184(3) Uani 1 1 d . . .
C3 C 1.2811(3) 0.48243(16) 0.36308(13) 0.0224(3) Uani 1 1 d . . .
H3 H 1.4285 0.4631 0.4121 0.017(4) Uiso 1 1 d R . .
C4 C 1.2535(3) 0.39978(16) 0.29512(14) 0.0253(3) Uani 1 1 d . . .
H4 H 1.3790 0.3242 0.2964 0.030(5) Uiso 1 1 d R . .
C5 C 1.0445(3) 0.42760(17) 0.22345(14) 0.0258(4) Uani 1 1 d . . .
H5 H 1.0314 0.3687 0.1776 0.023(4) Uiso 1 1 d R . .
C6 C 0.8560(3) 0.53922(16) 0.21659(13) 0.0224(3) Uani 1 1 d . . .
H6 H 0.7034 0.5648 0.1670 0.029(5) Uiso 1 1 d R . .
C7 C 0.8856(3) 0.62134(15) 0.28354(12) 0.0185(3) Uani 1 1 d . . .
C8 C 0.7233(3) 0.74844(16) 0.29337(12) 0.0184(3) Uani 1 1 d . . .
C9 C 0.7440(3) 0.90588(15) 0.41273(13) 0.0198(3) Uani 1 1 d . . .
H9B H 0.5632 0.9331 0.3891 0.018(4) Uiso 1 1 d R . .
H9A H 0.7503 0.8729 0.4998 0.026(4) Uiso 1 1 d R . .
C10 C 0.8890(3) 1.03493(16) 0.35814(13) 0.0209(3) Uani 1 1 d . . .
H10B H 1.0762 1.0040 0.3777 0.025(4) Uiso 1 1 d R . .
H10A H 0.8191 1.1101 0.3949 0.026(4) Uiso 1 1 d R . .
C11 C 0.8553(3) 1.10136(15) 0.22684(13) 0.0183(3) Uani 1 1 d . . .
C12 C 1.0424(3) 1.08130(16) 0.14967(13) 0.0223(3) Uani 1 1 d . . .
H12 H 1.2011 1.0266 0.1793 0.023(4) Uiso 1 1 d R . .
C13 C 1.0000(3) 1.14586(17) 0.02981(14) 0.0254(3) Uani 1 1 d . . .
H13 H 1.1247 1.1331 -0.0271 0.035(5) Uiso 1 1 d R . .
C14 C 0.7720(3) 1.22765(18) -0.00926(14) 0.0263(4) Uani 1 1 d . . .
H14 H 0.7296 1.2729 -0.0925 0.030(5) Uiso 1 1 d R . .
C15 C 0.5965(3) 1.24162(17) 0.07391(14) 0.0261(4) Uani 1 1 d . . .
H15 H 0.4382 1.3027 0.0506 0.033(5) Uiso 1 1 d R . .

loop_
_atom_site_aniso_label
_atom_site_aniso_U_11
_atom_site_aniso_U_22
_atom_site_aniso_U_33
_atom_site_aniso_U_23
_atom_site_aniso_U_13
_atom_site_aniso_U_12
O1 0.0206(6) 0.0256(6) 0.0214(5) -0.0069(5) -0.0044(4) -0.0007(4)
O2 0.0203(6) 0.0242(6) 0.0252(6) -0.0075(5) -0.0064(4) 0.0020(4)
N1 0.0174(6) 0.0168(6) 0.0191(6) -0.0064(5) -0.0014(5) 0.0008(5)
N2 0.0213(7) 0.0223(7) 0.0231(6) -0.0055(6) -0.0018(5) -0.0005(5)
C1 0.0166(7) 0.0177(7) 0.0168(7) -0.0020(6) 0.0008(5) -0.0023(6)
C2 0.0179(7) 0.0161(7) 0.0190(7) -0.0035(6) 0.0022(5) -0.0034(5)
C3 0.0183(7) 0.0195(8) 0.0246(8) -0.0030(6) 0.0027(6) -0.0004(6)
C4 0.0254(8) 0.0159(8) 0.0307(8) -0.0055(7) 0.0094(7) -0.0003(6)
C5 0.0322(9) 0.0194(8) 0.0279(8) -0.0106(7) 0.0102(7) -0.0082(6)
C6 0.0233(8) 0.0218(8) 0.0221(7) -0.0066(6) 0.0036(6) -0.0073(6)
C7 0.0182(7) 0.0167(7) 0.0192(7) -0.0045(6) 0.0019(6) -0.0034(6)
C8 0.0179(7) 0.0182(7) 0.0171(7) -0.0034(6) 0.0012(5) -0.0041(6)
C9 0.0208(7) 0.0177(7) 0.0202(7) -0.0072(6) 0.0004(6) 0.0011(6)
C10 0.0227(8) 0.0195(8) 0.0212(7) -0.0083(6) -0.0043(6) -0.0004(6)
C11 0.0198(7) 0.0148(7) 0.0215(7) -0.0072(6) -0.0024(6) -0.0031(5)
C12 0.0203(8) 0.0189(8) 0.0272(8) -0.0078(7) -0.0018(6) -0.0009(6)
C13 0.0257(8) 0.0259(8) 0.0256(8) -0.0103(7) 0.0041(6) -0.0053(6)
C14 0.0281(9) 0.0276(9) 0.0206(7) -0.0036(7) -0.0029(6) -0.0077(7)
C15 0.0198(8) 0.0270(9) 0.0252(8) -0.0023(7) -0.0045(6) 0.0002(6)

loop_
_atom_type_symbol
_atom_type_description
_atom_type_scat_dispersion_real
_atom_type_scat_dispersion_imag
_atom_type_scat_source
C C 0.0033 0.0016 'International Tables Vol C Tables 4.2.6.8 and 6.1.1.4'
H H 0.0000 0.0000 'International Tables Vol C Tables 4.2.6.8 and 6.1.1.4'
N N 0.0061 0.0033 'International Tables Vol C Tables 4.2.6.8 and 6.1.1.4'
O O 0.0106 0.0060 'International Tables Vol C Tables 4.2.6.8 and 6.1.1.4'

loop_
_geom_angle_atom_site_label_1
_geom_angle_atom_site_label_2
_geom_angle_atom_site_label_3
_geom_angle
_geom_angle_site_symmetry_1
_geom_angle_site_symmetry_3
_geom_angle_publ_flag
C8 N1 C1 112.18(12) . . ?
C8 N1 C9 124.44(12) . . ?
C1 N1 C9 123.37(12) . . ?
C15 N2 C11 117.37(13) . . ?
O1 C1 N1 124.87(13) . . ?
O1 C1 C2 129.38(13) . . ?
N1 C1 C2 105.75(12) . . ?
C3 C2 C7 121.53(14) . . ?
C3 C2 C1 130.46(14) . . ?
C7 C2 C1 108.01(12) . . ?
C2 C3 C4 117.29(14) . . ?
C2 C3 H3 122.0 . . ?
C4 C3 H3 120.6 . . ?
C5 C4 C3 121.13(14) . . ?
C5 C4 H4 118.8 . . ?
C3 C4 H4 120.0 . . ?
C4 C5 C6 121.26(15) . . ?
C4 C5 H5 119.0 . . ?
C6 C5 H5 119.7 . . ?
C7 C6 C5 117.26(14) . . ?
C7 C6 H6 117.6 . . ?
C5 C6 H6 125.1 . . ?
C6 C7 C2 121.52(14) . . ?
C6 C7 C8 130.23(13) . . ?
C2 C7 C8 108.25(12) . . ?
O2 C8 N1 125.43(13) . . ?
O2 C8 C7 128.79(13) . . ?
N1 C8 C7 105.79(12) . . ?
N1 C9 C10 112.13(12) . . ?
N1 C9 H9B 107.4 . . ?
C10 C9 H9B 109.9 . . ?
N1 C9 H9A 109.3 . . ?
C10 C9 H9A 110.3 . . ?
H9B C9 H9A 107.6 . . ?
C11 C10 C9 112.28(12) . . ?
C11 C10 H10B 109.7 . . ?
C9 C10 H10B 109.3 . . ?
C11 C10 H10A 108.4 . . ?
C9 C10 H10A 107.4 . . ?
H10B C10 H10A 109.7 . . ?
N2 C11 C12 122.54(14) . . ?
N2 C11 C10 115.70(13) . . ?
C12 C11 C10 121.76(13) . . ?
C11 C12 C13 118.91(14) . . ?
C11 C12 H12 120.1 . . ?
C13 C12 H12 120.9 . . ?
C14 C13 C12 119.15(15) . . ?
C14 C13 H13 119.3 . . ?
C12 C13 H13 121.5 . . ?
C15 C14 C13 117.96(15) . . ?
C15 C14 H14 119.3 . . ?
C13 C14 H14 122.7 . . ?
N2 C15 C14 124.07(15) . . ?
N2 C15 H15 115.1 . . ?
C14 C15 H15 120.8 . . ?

loop_
_geom_bond_atom_site_label_1
_geom_bond_atom_site_label_2
_geom_bond_distance
_geom_bond_site_symmetry_2
_geom_bond_publ_flag
O1 C1 1.2119(17) . ?
O2 C8 1.2129(17) . ?
N1 C8 1.3947(18) . ?
N1 C1 1.4018(18) . ?
N1 C9 1.4616(18) . ?
N2 C15 1.340(2) . ?
N2 C11 1.3460(19) . ?
C1 C2 1.493(2) . ?
C2 C3 1.382(2) . ?
C2 C7 1.392(2) . ?
C3 C4 1.396(2) . ?
C3 H3 0.9720 . ?
C4 C5 1.393(2) . ?
C4 H4 0.9457 . ?
C5 C6 1.394(2) . ?
C5 H5 0.9618 . ?
C6 C7 1.384(2) . ?
C6 H6 0.9925 . ?
C7 C8 1.493(2) . ?
C9 C10 1.532(2) . ?
C9 H9B 1.0010 . ?
C9 H9A 0.9931 . ?
C10 C11 1.508(2) . ?
C10 H10B 1.0260 . ?
C10 H10A 1.0343 . ?
C11 C12 1.387(2) . ?
C12 C13 1.388(2) . ?
C12 H12 0.9618 . ?
C13 C14 1.384(2) . ?
C13 H13 0.9707 . ?
C14 C15 1.381(2) . ?
C14 H14 0.9768 . ?
C15 H15 0.9712 . ?

loop_
_geom_torsion_atom_site_label_1
_geom_torsion_atom_site_label_2
_geom_torsion_atom_site_label_3
_geom_torsion_atom_site_label_4
_geom_torsion
_geom_torsion_site_symmetry_1
_geom_torsion_site_symmetry_2
_geom_torsion_site_symmetry_3
_geom_torsion_site_symmetry_4
_geom_torsion_publ_flag
C8 N1 C1 O1 179.19(14) . . . . ?
C9 N1 C1 O1 -0.6(2) . . . . ?
C8 N1 C1 C2 -1.06(15) . . . . ?
C9 N1 C1 C2 179.12(12) . . . . ?
O1 C1 C2 C3 -0.5(3) . . . . ?
N1 C1 C2 C3 179.74(15) . . . . ?
O1 C1 C2 C7 179.75(15) . . . . ?
N1 C1 C2 C7 0.01(15) . . . . ?
C7 C2 C3 C4 0.2(2) . . . . ?
C1 C2 C3 C4 -179.50(14) . . . . ?
C2 C3 C4 C5 -0.5(2) . . . . ?
C3 C4 C5 C6 0.3(2) . . . . ?
C4 C5 C6 C7 0.2(2) . . . . ?
C5 C6 C7 C2 -0.5(2) . . . . ?
C5 C6 C7 C8 178.41(14) . . . . ?
C3 C2 C7 C6 0.3(2) . . . . ?
C1 C2 C7 C6 -179.94(13) . . . . ?
C3 C2 C7 C8 -178.81(13) . . . . ?
C1 C2 C7 C8 0.94(16) . . . . ?
C1 N1 C8 O2 -178.38(14) . . . . ?
C9 N1 C8 O2 1.4(2) . . . . ?
C1 N1 C8 C7 1.61(15) . . . . ?
C9 N1 C8 C7 -178.57(12) . . . . ?
C6 C7 C8 O2 -0.6(3) . . . . ?
C2 C7 C8 O2 178.44(15) . . . . ?
C6 C7 C8 N1 179.43(14) . . . . ?
C2 C7 C8 N1 -1.56(16) . . . . ?
C8 N1 C9 C10 -105.41(15) . . . . ?
C1 N1 C9 C10 74.39(17) . . . . ?
N1 C9 C10 C11 65.74(16) . . . . ?
C15 N2 C11 C12 -0.5(2) . . . . ?
C15 N2 C11 C10 179.72(13) . . . . ?
C9 C10 C11 N2 75.59(16) . . . . ?
C9 C10 C11 C12 -104.23(16) . . . . ?
N2 C11 C12 C13 0.4(2) . . . . ?
C10 C11 C12 C13 -179.74(13) . . . . ?
C11 C12 C13 C14 -0.3(2) . . . . ?
C12 C13 C14 C15 0.3(2) . . . . ?
C11 N2 C15 C14 0.4(2) . . . . ?
C13 C14 C15 N2 -0.3(2) . . . . ?

loop_
_cod_related_entry_id
_cod_related_entry_database
_cod_related_entry_code
1 ChemSpider 201593
